data_1576007
loop_
_publ_author_name
'J&#xf6;rges, Mike'
'Knyszek, Daniel'
'Kumar, Manoj'
'Swamy, Varre S. V. S. N.'
'Gessner, Viktoria H.'

_publ_section_title
;
 Isolation of a Lewis acid-base stabilized stannanone.
;
_journal_issue 44
_journal_name_full 'Chemical science'
_journal_page_first 21087
_journal_page_last 21093
_journal_paper_doi 10.1039/d5sc06549f
_journal_volume 16
_journal_year 2025
_chemical_formula_moiety 'C60 H60 Cl N2 P4 S2 Sn, B F4, C H2 Cl2'
_chemical_formula_sum 'C61 H62 B Cl3 F4 N2 P4 S2 Sn'
_chemical_formula_weight 1322.97
_space_group_crystal_system monoclinic
_space_group_IT_number 14
_space_group_name_Hall '-P 2ybc'
_space_group_name_H-M_alt 'P 1 21/c 1'
_atom_sites_solution_hydrogens geom
_atom_sites_solution_primary dual
_audit_creation_date 2024-05-24
_audit_creation_method SHELXL-2019/3
_audit_update_record
;
2025-08-18 deposited with the CCDC.	2025-10-07 downloaded from the CCDC.
;
_cell_angle_alpha 90
_cell_angle_beta 91.6490(10)
_cell_angle_gamma 90
_cell_formula_units_Z 4
_cell_length_a 19.76730(10)
_cell_length_b 15.74790(10)
_cell_length_c 19.82460(10)
_cell_measurement_reflns_used 66925
_cell_measurement_temperature 100(2)
_cell_measurement_theta_max 76.6750
_cell_measurement_theta_min 3.5190
_cell_volume 6168.71(6)
_computing_cell_refinement 'CrysAlisPro 1.171.41.93a (Rigaku OD, 2020)'
_computing_data_collection 'CrysAlisPro 1.171.41.93a (Rigaku OD, 2020)'
_computing_data_reduction 'CrysAlisPro 1.171.41.93a (Rigaku OD, 2020)'
_computing_structure_refinement 'SHELXL-2019/2 (Sheldrick, 2019)'
_computing_structure_solution 'SHELXT (G.M. Sheldrick, 2015)'
_diffrn_ambient_environment N~2~
_diffrn_ambient_temperature 100(2)
_diffrn_detector 'Hybrid Pixel Array Detector'
_diffrn_detector_area_resol_mean 10.0000
_diffrn_detector_type HyPix
_diffrn_measured_fraction_theta_full 1.000
_diffrn_measured_fraction_theta_max 0.981
_diffrn_measurement_details
;
List of Runs (angles in degrees, time in seconds):

  # Type    Start    End  Width  t~exp~   \w     \q     \k     \f   Frames
#--------------------------------------------------------------------------
  1  \w     93.00 178.00   0.50    0.30    --  105.91  45.00  90.00  170
  2  \w    103.00 155.00   0.50    0.30    --  105.91 125.00  60.00  104
  3  \w    102.00 150.00   0.50    0.30    --  105.91  83.00 -57.00   96
  4  \w     98.00 164.00   0.50    0.30    --  105.91  15.00 -90.00  132
  5  \w     96.00 173.00   0.50    0.30    --  105.91  15.00-120.00  154
  6  \w    -21.00  28.00   0.50    0.10    --  -47.28  19.00-150.00   98
  7  \w    -47.00 -22.00   0.50    0.30    --  -91.75  45.00-120.00   50
  8  \w    -48.00 -23.00   0.50    0.30    --  -91.75  45.00-150.00   50
  9  \w    -47.00 -21.00   0.50    0.30    --  -91.75  45.00 -90.00   52
 10  \w    -58.00 -32.00   0.50    0.30    --  -91.75  61.00 -60.00   52
 11  \w    -21.00  15.00   0.50    0.10    --  -47.28  19.00 -90.00   72
 12  \w    -68.00 -19.00   0.50    0.30    --  -91.75  61.00   0.00   98
 13  \w    -67.00 -22.00   0.50    0.30    --  -91.75  61.00 150.00   90
 14  \w    -47.00 -21.00   0.50    0.30    --  -91.75  45.00 150.00   52
 15  \w   -160.00-103.00   0.50    0.30    --  -91.75 -45.00  30.00  114
 16  \w   -107.00 -74.00   0.50    0.10    --  -47.28-125.00 -30.00   66
 17  \w   -119.00 -77.00   0.50    0.10    --  -47.28-125.00 -60.00   84
 18  \w   -119.00 -78.00   0.50    0.10    --  -47.28-125.00-120.00   82
 19  \w   -147.00 -84.00   0.50    0.30    --  -91.75 -94.00-120.00  126
 20  \w   -140.00 -86.00   0.50    0.30    --  -91.75 -83.00-178.00  108
 21  \w    -92.00 -67.00   0.50    0.30    --  -91.75  83.00 -57.00   50
 22  \w    -72.00  22.00   0.50    0.10    --  -47.28  83.00 -57.00  188
 23  \w    -16.00  29.00   0.50    0.10    --   47.28 -19.00-150.00   90
 24  \w    -19.00   7.00   0.50    0.10    --   47.28 -57.00-150.00   52
 25  \w     19.00  45.00   0.50    0.10    --   47.28 -57.00-150.00   52
 26  \w    -17.00  38.00   0.50    0.10    --   47.28 -38.00 -60.00  110
 27  \w     36.00  61.00   0.50    0.30    --  105.91 -61.00  30.00   50
 28  \w     36.00  64.00   0.50    0.10    --   47.28-125.00 120.00   56
 29  \w     36.00 111.00   0.50    0.30    --  105.91-125.00  90.00  150
 30  \w     36.00 112.00   0.50    0.30    --  105.91-125.00  60.00  152
 31  \w     80.00 106.00   0.50    0.30    --  105.91 -98.00 135.62   52
 32  \w     43.00  69.00   0.50    0.30    --  105.91 -98.00 135.62   52
 33  \w     73.00  99.00   0.50    0.30    --  105.91 -94.00 120.00   52
 34  \w     36.00  79.00   0.50    0.30    --  105.91 -94.00   0.00   86
 35  \w     63.00 111.00   0.50    0.30    --  105.91-125.00 -90.00   96
 36  \w     82.00 107.00   0.50    0.30    --  105.91-125.00-150.00   50
 37  \w     39.00  65.00   0.50    0.30    --  105.91-125.00-150.00   52
 38  \w     34.00 104.00   0.50    0.30    --  105.91 -94.00 -90.00  140
 39  \w     80.00 105.00   0.50    0.30    --  105.91 -94.00 -60.00   50
 40  \w     44.00  75.00   0.50    0.30    --  105.91 -94.00-180.00   62
 41  \w     80.00 106.00   0.50    0.30    --  105.91 -94.00-180.00   52
 42  \w     -1.00  48.00   0.50    0.10    --   47.28 -83.00-178.00   98
 43  \w     53.00 110.00   0.50    0.30    --  105.91 -83.00-178.00  114
 44  \w     38.00 100.00   0.50    0.30    --  105.91 -94.00 -30.00  124
 45  \w     34.00  61.00   0.50    0.30    --  105.91 -94.00 120.00   54
 46  \w     74.00 106.00   0.50    0.30    --  105.91 -94.00  60.00   64
;
_diffrn_measurement_device 'four-circle diffractometer'
_diffrn_measurement_device_type 'XtaLAB Synergy, Dualflex, HyPix'
_diffrn_measurement_method '\w scans'
_diffrn_orient_matrix_type 'CrysAlisPro convention (1999,Acta A55,543-557)'
_diffrn_orient_matrix_UB_11 -0.0719869000
_diffrn_orient_matrix_UB_12 0.0015150000
_diffrn_orient_matrix_UB_13 -0.0318859000
_diffrn_orient_matrix_UB_21 0.0261347000
_diffrn_orient_matrix_UB_22 0.0510553000
_diffrn_orient_matrix_UB_23 -0.0602170000
_diffrn_orient_matrix_UB_31 0.0146410000
_diffrn_orient_matrix_UB_32 -0.0833971000
_diffrn_orient_matrix_UB_33 -0.0374702000
_diffrn_radiation_monochromator mirror
_diffrn_radiation_probe x-ray
_diffrn_radiation_type CuK\a
_diffrn_radiation_wavelength 1.54184
_diffrn_reflns_av_R_equivalents 0.0408
_diffrn_reflns_av_sigmaI/netI 0.0504
_diffrn_reflns_av_unetI/netI 0.0243
_diffrn_reflns_Laue_measured_fraction_full 1.000
_diffrn_reflns_Laue_measured_fraction_max 0.981
_diffrn_reflns_limit_h_max 24
_diffrn_reflns_limit_h_min -24
_diffrn_reflns_limit_k_max 15
_diffrn_reflns_limit_k_min -19
_diffrn_reflns_limit_l_max 24
_diffrn_reflns_limit_l_min -24
_diffrn_reflns_number 86526
_diffrn_reflns_point_group_measured_fraction_full 1.000
_diffrn_reflns_point_group_measured_fraction_max 0.981
_diffrn_reflns_theta_full 67.684
_diffrn_reflns_theta_max 76.757
_diffrn_reflns_theta_min 3.585
_diffrn_source 'micro-focus sealed X-ray tube'
_diffrn_source_type 'PhotonJet (Cu) X-ray Source'
_exptl_absorpt_coefficient_mu 6.529
_exptl_absorpt_correction_T_max 1.000
_exptl_absorpt_correction_T_min 0.168
_exptl_absorpt_correction_type gaussian
_exptl_absorpt_process_details
;
CrysAlisPro 1.171.41.93a (Rigaku Oxford Diffraction, 2020)
Numerical absorption correction based on gaussian integration over
a multifaceted crystal model
Empirical absorption correction using spherical harmonics,
implemented in SCALE3 ABSPACK scaling algorithm.
;
_exptl_crystal_colour colourless
_exptl_crystal_density_diffrn 1.425
_exptl_crystal_description block
_exptl_crystal_F_000 2704
_exptl_crystal_size_max 0.320
_exptl_crystal_size_mid 0.250
_exptl_crystal_size_min 0.230
_refine_diff_density_max 1.884
_refine_diff_density_min -1.933
_refine_diff_density_rms 0.091
_refine_ls_extinction_method none
_refine_ls_goodness_of_fit_ref 1.035
_refine_ls_hydrogen_treatment constr
_refine_ls_matrix_type full
_refine_ls_number_parameters 718
_refine_ls_number_reflns 12728
_refine_ls_number_restraints 40
_refine_ls_restrained_S_all 1.036
_refine_ls_R_factor_all 0.0412
_refine_ls_R_factor_gt 0.0402
_refine_ls_shift/su_max 0.002
_refine_ls_shift/su_mean 0.000
_refine_ls_structure_factor_coef Fsqd
_refine_ls_weighting_details 'w=1/[\s^2^(Fo^2^)+(0.0496P)^2^+15.3757P] where P=(Fo^2^+2Fc^2^)/3'
_refine_ls_weighting_scheme calc
_refine_ls_wR_factor_gt 0.1021
_refine_ls_wR_factor_ref 0.1027
_reflns_Friedel_coverage 0.000
_reflns_number_gt 12367
_reflns_number_total 12728
_reflns_threshold_expression 'I > 2\s(I)'
_cod_data_source_file d5sc06549f2.cif
_cod_data_source_block MJ-071_a_sq
_cod_depositor_comments 'Adding full bibliography for 1576005--1576010.cif.'
_cod_original_sg_symbol_H-M 'P 21/c'
_cod_database_code 1576007
_shelx_shelxl_version_number 2019/3
_shelx_space_group_comment
;
The symmetry employed for this shelxl refinement is uniquely defined
by the following loop, which should always be used as a source of
symmetry information in preference to the above space-group names.
They are only intended as comments.
;
_shelx_estimated_absorpt_t_min 0.229
_shelx_estimated_absorpt_t_max 0.315
_cell_oxdiff_length_a 19.7662(2)
_cell_oxdiff_length_b 15.75284(11)
_cell_oxdiff_length_c 19.81947(12)
_cell_oxdiff_angle_alpha 90.0155(5)
_cell_oxdiff_angle_beta 91.6357(7)
_cell_oxdiff_angle_gamma 90.0313(7)
_cell_oxdiff_volume 6168.73(8)
_cell_oxdiff_measurement_reflns_used 66926
_oxdiff_exptl_absorpt_empirical_full_min 0.748
_oxdiff_exptl_absorpt_empirical_full_max 2.584
_oxdiff_exptl_absorpt_empirical_details
;
Empirical correction (ABSPACK) includes:
- Absorption correction using spherical harmonics
- Frame scaling
;
_diffrn_oxdiff_digest_frames
;
017a8dd0c6e2b9223645a4e861e13c3eac039985875
;
_reflns_odcompleteness_completeness 99.97
_reflns_odcompleteness_theta 66.97
_reflns_odcompleteness_iscentric 1
_chemical_oxdiff_formula C62H62P4S2N2ClSn

loop_
_space_group_symop_operation_xyz
'x, y, z'
'-x, y+1/2, -z+1/2'
'-x, -y, -z'
'x, -y-1/2, z-1/2'

loop_
_atom_site_label
_atom_site_type_symbol
_atom_site_fract_x
_atom_site_fract_y
_atom_site_fract_z
_atom_site_U_iso_or_equiv
_atom_site_adp_type
_atom_site_occupancy
_atom_site_site_symmetry_order
_atom_site_calc_flag
_atom_site_refinement_flags_posn
_atom_site_refinement_flags_adp
_atom_site_refinement_flags_occupancy
_atom_site_disorder_assembly
_atom_site_disorder_group
C1S C 0.5681(5) 0.4352(6) 0.6841(4) 0.057(2) Uani 0.663(3) 1 d . . P A 1
H1SA H 0.610183 0.420482 0.660836 0.068 Uiso 0.663(3) 1 calc R U P A 1
H1SB H 0.546481 0.483506 0.659972 0.068 Uiso 0.663(3) 1 calc R U P A 1
Cl1S Cl 0.58797(13) 0.4647(3) 0.76772(15) 0.0925(14) Uani 0.663(3) 1 d . . P A 1
Cl2S Cl 0.51135(13) 0.34483(14) 0.68235(13) 0.0725(6) Uani 0.663(3) 1 d . . P A 1
C1L C 0.5724(10) 0.3913(13) 0.6930(9) 0.057(2) Uani 0.337(3) 1 d . . P A 2
H1LA H 0.597625 0.337114 0.690461 0.068 Uiso 0.337(3) 1 calc R U P A 2
H1LB H 0.596523 0.434553 0.666552 0.068 Uiso 0.337(3) 1 calc R U P A 2
Cl1L Cl 0.5676(3) 0.4239(7) 0.7770(3) 0.0925(14) Uani 0.337(3) 1 d . . P A 2
Cl2L Cl 0.4879(3) 0.3777(3) 0.6595(3) 0.0725(6) Uani 0.337(3) 1 d . . P A 2
B1 B 0.7188(5) 0.4938(5) 0.5929(4) 0.0349(16) Uani 0.530(3) 1 d D U P B 1
F1 F 0.7875(4) 0.4747(10) 0.5936(9) 0.063(2) Uani 0.530(3) 1 d D U P B 1
F2 F 0.6997(3) 0.5180(3) 0.6567(3) 0.0567(5) Uani 0.530(3) 1 d D U P B 1
F3 F 0.7077(3) 0.5628(3) 0.5501(2) 0.0567(5) Uani 0.530(3) 1 d D U P B 1
F4 F 0.6800(3) 0.4257(3) 0.5721(3) 0.0567(5) Uani 0.530(3) 1 d D U P B 1
B1A B 0.7251(5) 0.4777(5) 0.5791(4) 0.0349(16) Uani 0.470(3) 1 d D U P B 2
F1A F 0.7947(5) 0.4885(12) 0.5838(10) 0.063(2) Uani 0.470(3) 1 d D U P B 2
F2A F 0.7015(3) 0.4845(3) 0.5135(3) 0.0567(5) Uani 0.470(3) 1 d D U P B 2
F3A F 0.6948(3) 0.5361(4) 0.6213(3) 0.0567(5) Uani 0.470(3) 1 d D U P B 2
F4A F 0.7097(3) 0.3980(3) 0.6029(3) 0.0567(5) Uani 0.470(3) 1 d D U P B 2
Sn01 Sn 0.16201(2) 0.00976(2) 0.41707(2) 0.01379(6) Uani 1 1 d . . . . .
Cl1 Cl 0.04676(6) 0.02780(7) 0.41785(5) 0.0480(2) Uani 1 1 d . . . . .
S1 S 0.18307(3) 0.14093(4) 0.49334(3) 0.01886(13) Uani 1 1 d . . . . .
P1 P 0.20832(3) -0.14880(4) 0.52992(3) 0.01490(13) Uani 1 1 d . . . . .
N1 N 0.28183(11) -0.19294(15) 0.51039(11) 0.0176(4) Uani 1 1 d . . . . .
C1 C 0.20123(13) -0.04415(17) 0.50783(12) 0.0156(5) Uani 1 1 d . . . . .
C9 C 0.09485(15) -0.32795(19) 0.42935(16) 0.0254(6) Uani 1 1 d . . . . .
H9 H 0.102168 -0.380977 0.407903 0.030 Uiso 1 1 calc R U . . .
C10 C 0.03005(16) -0.2935(2) 0.43034(17) 0.0292(7) Uani 1 1 d . . . . .
H10 H -0.006890 -0.323073 0.409589 0.035 Uiso 1 1 calc R U . . .
C11 C 0.01922(15) -0.2157(2) 0.46164(17) 0.0287(7) Uani 1 1 d . . . . .
H11 H -0.025168 -0.192711 0.462442 0.034 Uiso 1 1 calc R U . . .
C12 C 0.07263(14) -0.17192(18) 0.49153(15) 0.0213(6) Uani 1 1 d . . . . .
H12 H 0.064978 -0.118794 0.512688 0.026 Uiso 1 1 calc R U . . .
C13 C 0.13837(14) -0.20598(17) 0.49064(14) 0.0180(5) Uani 1 1 d . . . . .
C14 C 0.25508(17) -0.13170(18) 0.66238(14) 0.0254(6) Uani 1 1 d . . . . .
H14 H 0.295057 -0.109335 0.643705 0.030 Uiso 1 1 calc R U . . .
C15 C 0.2484(2) -0.1335(2) 0.73240(15) 0.0332(7) Uani 1 1 d . . . . .
H15 H 0.283529 -0.111575 0.761150 0.040 Uiso 1 1 calc R U . . .
C16 C 0.1910(2) -0.1671(3) 0.75965(17) 0.0402(9) Uani 1 1 d . . . . .
H16 H 0.186011 -0.167074 0.807157 0.048 Uiso 1 1 calc R U . . .
C17 C 0.14068(19) -0.2010(4) 0.71787(19) 0.0539(13) Uani 1 1 d . . . . .
H17 H 0.101905 -0.226066 0.736918 0.065 Uiso 1 1 calc R U . . .
C18 C 0.14652(18) -0.1986(3) 0.64788(18) 0.0437(10) Uani 1 1 d . . . . .
H18 H 0.111682 -0.221566 0.619364 0.052 Uiso 1 1 calc R U . . .
C19 C 0.17169(16) 0.05475(18) 0.63313(14) 0.0225(6) Uani 1 1 d . . . . .
C20 C 0.20325(18) 0.05873(19) 0.69681(14) 0.0265(6) Uani 1 1 d . . . . .
H20 H 0.251173 0.055909 0.701267 0.032 Uiso 1 1 calc R U . . .
C21 C 0.1645(2) 0.0668(2) 0.75362(16) 0.0381(8) Uani 1 1 d . . . . .
H21 H 0.185986 0.067641 0.797109 0.046 Uiso 1 1 calc R U . . .
C22 C 0.0956(2) 0.0736(3) 0.74759(18) 0.0475(10) Uani 1 1 d . . . . .
H22 H 0.069568 0.080920 0.786695 0.057 Uiso 1 1 calc R U . . .
C23 C 0.0637(2) 0.0699(3) 0.6842(2) 0.0517(11) Uani 1 1 d . . . . .
H23 H 0.015843 0.074525 0.680047 0.062 Uiso 1 1 calc R U . . .
S2 S 0.15788(3) -0.12118(4) 0.33665(3) 0.01736(13) Uani 1 1 d . . . . .
P2 P 0.21676(3) 0.04618(4) 0.55542(3) 0.01610(13) Uani 1 1 d . . . . .
N2 N 0.30161(11) 0.19171(15) 0.33537(11) 0.0179(4) Uani 1 1 d . . . . .
C2 C 0.30711(14) -0.18244(19) 0.44156(14) 0.0212(6) Uani 1 1 d . . . . .
H2A H 0.289444 -0.128719 0.422007 0.025 Uiso 1 1 calc R U . . .
H2B H 0.290399 -0.229777 0.412756 0.025 Uiso 1 1 calc R U . . .
C24 C 0.10143(18) 0.0595(3) 0.62740(17) 0.0363(8) Uani 1 1 d . . . . .
H24 H 0.079464 0.055594 0.584264 0.044 Uiso 1 1 calc R U . . .
C25 C 0.30554(14) 0.06641(18) 0.57583(14) 0.0209(5) Uani 1 1 d . . . . .
C26 C 0.35467(15) 0.00986(19) 0.55583(15) 0.0232(6) Uani 1 1 d . . . . .
H26 H 0.341807 -0.041778 0.534262 0.028 Uiso 1 1 calc R U . . .
C27 C 0.42277(16) 0.0284(2) 0.56722(17) 0.0307(7) Uani 1 1 d . . . . .
H27 H 0.456339 -0.010915 0.554071 0.037 Uiso 1 1 calc R U . . .
C28 C 0.44177(17) 0.1042(2) 0.59770(17) 0.0339(7) Uani 1 1 d . . . . .
H28 H 0.488351 0.117080 0.605076 0.041 Uiso 1 1 calc R U . . .
C29 C 0.39262(19) 0.1613(2) 0.61749(19) 0.0373(8) Uani 1 1 d . . . . .
H29 H 0.405687 0.213357 0.638302 0.045 Uiso 1 1 calc R U . . .
C30 C 0.32461(17) 0.1427(2) 0.60699(17) 0.0306(7) Uani 1 1 d . . . . .
H30 H 0.291074 0.181689 0.620909 0.037 Uiso 1 1 calc R U . . .
C31 C 0.20784(13) 0.05458(16) 0.32866(13) 0.0152(5) Uani 1 1 d . . . . .
C32 C 0.33384(15) 0.1639(2) 0.39953(14) 0.0226(6) Uani 1 1 d . . . . .
H32A H 0.317181 0.106733 0.411403 0.027 Uiso 1 1 calc R U . . .
H32B H 0.321829 0.203615 0.436028 0.027 Uiso 1 1 calc R U . . .
C33 C 0.41070(15) 0.1617(2) 0.39297(17) 0.0306(7) Uani 1 1 d . . . . .
H33A H 0.432128 0.146742 0.437145 0.037 Uiso 1 1 calc R U . . .
H33B H 0.422759 0.117171 0.360139 0.037 Uiso 1 1 calc R U . . .
C34 C 0.43794(17) 0.2472(2) 0.36966(18) 0.0361(8) Uani 1 1 d . . . . .
H34A H 0.430905 0.290484 0.404954 0.043 Uiso 1 1 calc R U . . .
H34B H 0.487144 0.242560 0.362410 0.043 Uiso 1 1 calc R U . . .
C35 C 0.40177(16) 0.2743(2) 0.30427(18) 0.0315(7) Uani 1 1 d . . . . .
H35A H 0.417660 0.331404 0.291081 0.038 Uiso 1 1 calc R U . . .
H35B H 0.412702 0.234073 0.267792 0.038 Uiso 1 1 calc R U . . .
C36 C 0.32555(15) 0.27625(19) 0.31314(16) 0.0254(6) Uani 1 1 d . . . . .
H36A H 0.314225 0.319638 0.347150 0.030 Uiso 1 1 calc R U . . .
H36B H 0.302533 0.291808 0.269883 0.030 Uiso 1 1 calc R U . . .
C37 C 0.22891(14) 0.16892(17) 0.21806(14) 0.0184(5) Uani 1 1 d . . . . .
C38 C 0.28653(15) 0.14051(18) 0.18544(14) 0.0229(6) Uani 1 1 d . . . . .
H38 H 0.325136 0.122655 0.211344 0.027 Uiso 1 1 calc R U . . .
C39 C 0.28767(18) 0.1382(2) 0.11554(15) 0.0296(7) Uani 1 1 d . . . . .
H39 H 0.326856 0.118724 0.093625 0.035 Uiso 1 1 calc R U . . .
C40 C 0.23124(19) 0.1646(2) 0.07768(16) 0.0333(7) Uani 1 1 d . . . . .
H40 H 0.231590 0.162220 0.029809 0.040 Uiso 1 1 calc R U . . .
C41 C 0.17472(17) 0.1943(2) 0.10943(16) 0.0311(7) Uani 1 1 d . . . . .
H41 H 0.136673 0.213144 0.083145 0.037 Uiso 1 1 calc R U . . .
C42 C 0.17279(15) 0.19695(19) 0.17940(15) 0.0240(6) Uani 1 1 d . . . . .
H42 H 0.133723 0.217606 0.200872 0.029 Uiso 1 1 calc R U . . .
C43 C 0.15946(14) 0.22297(18) 0.34149(14) 0.0194(5) Uani 1 1 d . . . . .
C44 C 0.17379(16) 0.29229(18) 0.38319(14) 0.0224(6) Uani 1 1 d . . . . .
H44 H 0.219406 0.309265 0.391359 0.027 Uiso 1 1 calc R U . . .
C45 C 0.12147(18) 0.3369(2) 0.41301(16) 0.0308(7) Uani 1 1 d . . . . .
H45 H 0.131431 0.383844 0.441715 0.037 Uiso 1 1 calc R U . . .
C46 C 0.05532(19) 0.3126(2) 0.40062(19) 0.0388(8) Uani 1 1 d . . . . .
H46 H 0.019662 0.342652 0.421115 0.047 Uiso 1 1 calc R U . . .
C47 C 0.04065(17) 0.2451(3) 0.3588(2) 0.0411(9) Uani 1 1 d . . . . .
H47 H -0.005188 0.229498 0.349973 0.049 Uiso 1 1 calc R U . . .
C48 C 0.09217(15) 0.1993(2) 0.32922(17) 0.0289(6) Uani 1 1 d . . . . .
H48 H 0.081627 0.152174 0.300866 0.035 Uiso 1 1 calc R U . . .
C49 C 0.29177(14) -0.07604(18) 0.26352(13) 0.0180(5) Uani 1 1 d . . . . .
C50 C 0.34854(14) -0.02963(19) 0.28457(14) 0.0208(5) Uani 1 1 d . . . . .
H50 H 0.342982 0.024226 0.305275 0.025 Uiso 1 1 calc R U . . .
C51 C 0.41307(15) -0.0614(2) 0.27555(16) 0.0280(6) Uani 1 1 d . . . . .
H51 H 0.451533 -0.028931 0.289418 0.034 Uiso 1 1 calc R U . . .
C52 C 0.42138(16) -0.1405(2) 0.24627(17) 0.0300(7) Uani 1 1 d . . . . .
H52 H 0.465565 -0.162407 0.240195 0.036 Uiso 1 1 calc R U . . .
C53 C 0.36516(16) -0.1877(2) 0.22583(17) 0.0299(7) Uani 1 1 d . . . . .
H53 H 0.370936 -0.242102 0.206160 0.036 Uiso 1 1 calc R U . . .
C54 C 0.30051(15) -0.15559(19) 0.23402(15) 0.0242(6) Uani 1 1 d . . . . .
H54 H 0.262162 -0.187837 0.219521 0.029 Uiso 1 1 calc R U . . .
C55 C 0.16342(15) -0.02756(17) 0.19837(14) 0.0193(5) Uani 1 1 d . . . . .
C56 C 0.19460(17) -0.03825(19) 0.13687(14) 0.0240(6) Uani 1 1 d . . . . .
H56 H 0.241749 -0.049693 0.135910 0.029 Uiso 1 1 calc R U . . .
C57 C 0.15666(19) -0.0322(2) 0.07667(16) 0.0321(7) Uani 1 1 d . . . . .
H57 H 0.177881 -0.040027 0.034735 0.039 Uiso 1 1 calc R U . . .
C58 C 0.0885(2) -0.0148(2) 0.07800(18) 0.0370(8) Uani 1 1 d . . . . .
H58 H 0.062862 -0.010566 0.036864 0.044 Uiso 1 1 calc R U . . .
C59 C 0.05708(18) -0.0033(2) 0.13863(19) 0.0326(7) Uani 1 1 d . . . . .
H59 H 0.010062 0.009039 0.139043 0.039 Uiso 1 1 calc R U . . .
C60 C 0.09399(16) -0.00989(19) 0.19888(16) 0.0249(6) Uani 1 1 d . . . . .
H60 H 0.072192 -0.002408 0.240557 0.030 Uiso 1 1 calc R U . . .
P3 P 0.22616(3) 0.15732(4) 0.30855(3) 0.01465(13) Uani 1 1 d . . . . .
C3 C 0.38440(15) -0.1811(2) 0.44220(16) 0.0266(6) Uani 1 1 d . . . . .
H3A H 0.399947 -0.181313 0.395175 0.032 Uiso 1 1 calc R U . . .
H3B H 0.400754 -0.128036 0.463979 0.032 Uiso 1 1 calc R U . . .
P4 P 0.20783(3) -0.03572(4) 0.27944(3) 0.01429(13) Uani 1 1 d . . . . .
C4 C 0.41461(16) -0.2567(2) 0.47967(17) 0.0318(7) Uani 1 1 d . . . . .
H4A H 0.464347 -0.250000 0.483891 0.038 Uiso 1 1 calc R U . . .
H4B H 0.404870 -0.309217 0.453752 0.038 Uiso 1 1 calc R U . . .
C5 C 0.38531(16) -0.2643(2) 0.54967(16) 0.0319(7) Uani 1 1 d . . . . .
H5A H 0.398458 -0.214011 0.577052 0.038 Uiso 1 1 calc R U . . .
H5B H 0.403818 -0.315440 0.572562 0.038 Uiso 1 1 calc R U . . .
C6 C 0.30828(15) -0.27041(18) 0.54406(15) 0.0223(6) Uani 1 1 d . . . . .
H6A H 0.294864 -0.321250 0.517516 0.027 Uiso 1 1 calc R U . . .
H6B H 0.289339 -0.275620 0.589562 0.027 Uiso 1 1 calc R U . . .
C7 C 0.20359(15) -0.16240(18) 0.62005(14) 0.0209(6) Uani 1 1 d . . . . .
C8 C 0.14900(14) -0.28446(18) 0.45992(14) 0.0207(5) Uani 1 1 d . . . . .
H8 H 0.193166 -0.308252 0.459845 0.025 Uiso 1 1 calc R U . . .

loop_
_atom_site_aniso_label
_atom_site_aniso_U_11
_atom_site_aniso_U_22
_atom_site_aniso_U_33
_atom_site_aniso_U_23
_atom_site_aniso_U_13
_atom_site_aniso_U_12
C1S 0.055(3) 0.087(7) 0.029(3) 0.003(4) -0.002(2) -0.026(5)
Cl1S 0.0345(15) 0.198(4) 0.0441(11) -0.0455(19) -0.0067(10) 0.0364(16)
Cl2S 0.0800(14) 0.0489(12) 0.0902(15) 0.0116(9) 0.0295(11) -0.0105(9)
C1L 0.055(3) 0.087(7) 0.029(3) 0.003(4) -0.002(2) -0.026(5)
Cl1L 0.0345(15) 0.198(4) 0.0441(11) -0.0455(19) -0.0067(10) 0.0364(16)
Cl2L 0.0800(14) 0.0489(12) 0.0902(15) 0.0116(9) 0.0295(11) -0.0105(9)
B1 0.053(3) 0.024(3) 0.028(3) -0.014(3) 0.014(3) -0.003(3)
F1 0.061(2) 0.073(5) 0.054(5) -0.016(3) 0.017(2) -0.004(2)
F2 0.0793(15) 0.0415(11) 0.0496(13) -0.0031(10) 0.0059(11) -0.0043(10)
F3 0.0793(15) 0.0415(11) 0.0496(13) -0.0031(10) 0.0059(11) -0.0043(10)
F4 0.0793(15) 0.0415(11) 0.0496(13) -0.0031(10) 0.0059(11) -0.0043(10)
B1A 0.053(3) 0.024(3) 0.028(3) -0.014(3) 0.014(3) -0.003(3)
F1A 0.061(2) 0.073(5) 0.054(5) -0.016(3) 0.017(2) -0.004(2)
F2A 0.0793(15) 0.0415(11) 0.0496(13) -0.0031(10) 0.0059(11) -0.0043(10)
F3A 0.0793(15) 0.0415(11) 0.0496(13) -0.0031(10) 0.0059(11) -0.0043(10)
F4A 0.0793(15) 0.0415(11) 0.0496(13) -0.0031(10) 0.0059(11) -0.0043(10)
Sn01 0.01449(9) 0.01549(9) 0.01142(9) 0.00049(6) 0.00107(6) -0.00023(6)
Cl1 0.0566(6) 0.0458(5) 0.0413(5) 0.0010(4) -0.0022(4) -0.0108(4)
S1 0.0261(3) 0.0157(3) 0.0147(3) -0.0003(2) 0.0001(2) 0.0027(2)
P1 0.0153(3) 0.0164(3) 0.0131(3) 0.0017(2) 0.0022(2) 0.0006(2)
N1 0.0170(11) 0.0186(11) 0.0174(11) 0.0016(9) 0.0026(8) 0.0024(9)
C1 0.0190(12) 0.0168(12) 0.0111(11) 0.0021(9) 0.0001(9) 0.0012(10)
C9 0.0270(15) 0.0213(14) 0.0280(15) -0.0010(12) 0.0019(12) -0.0040(12)
C10 0.0224(14) 0.0265(15) 0.0385(17) 0.0012(13) -0.0025(13) -0.0087(12)
C11 0.0181(14) 0.0264(15) 0.0415(18) 0.0053(13) 0.0016(12) -0.0009(11)
C12 0.0190(13) 0.0174(13) 0.0278(14) 0.0040(11) 0.0043(11) -0.0003(10)
C13 0.0184(13) 0.0169(12) 0.0189(12) 0.0050(10) 0.0023(10) -0.0012(10)
C14 0.0413(17) 0.0175(13) 0.0172(13) 0.0024(11) 0.0004(12) -0.0030(12)
C15 0.064(2) 0.0199(14) 0.0160(14) 0.0006(11) -0.0007(14) 0.0013(14)
C16 0.055(2) 0.048(2) 0.0181(15) 0.0110(14) 0.0109(15) 0.0248(18)
C17 0.0287(18) 0.104(4) 0.0299(19) 0.030(2) 0.0115(15) 0.013(2)
C18 0.0237(16) 0.083(3) 0.0249(16) 0.0214(18) 0.0021(13) 0.0015(17)
C19 0.0309(15) 0.0207(13) 0.0163(13) -0.0006(10) 0.0045(11) 0.0043(11)
C20 0.0433(18) 0.0194(14) 0.0165(13) -0.0024(11) -0.0009(12) 0.0044(12)
C21 0.072(3) 0.0251(16) 0.0173(14) -0.0024(12) 0.0050(15) 0.0059(16)
C22 0.069(3) 0.050(2) 0.0250(17) 0.0005(16) 0.0231(17) 0.012(2)
C23 0.045(2) 0.079(3) 0.0322(19) 0.009(2) 0.0199(17) 0.020(2)
S2 0.0214(3) 0.0150(3) 0.0158(3) 0.0002(2) 0.0030(2) -0.0029(2)
P2 0.0191(3) 0.0167(3) 0.0125(3) -0.0009(2) 0.0000(2) 0.0009(2)
N2 0.0169(11) 0.0177(11) 0.0192(11) 0.0019(9) -0.0005(9) -0.0020(9)
C2 0.0211(14) 0.0257(14) 0.0170(13) 0.0015(11) 0.0044(10) 0.0014(11)
C24 0.0315(17) 0.055(2) 0.0229(15) 0.0044(15) 0.0078(13) 0.0119(16)
C25 0.0229(14) 0.0218(13) 0.0179(13) 0.0016(11) -0.0022(10) -0.0016(11)
C26 0.0232(15) 0.0282(15) 0.0183(14) 0.0002(11) 0.0006(11) -0.0024(11)
C27 0.0222(15) 0.0422(19) 0.0279(16) 0.0039(14) 0.0029(12) 0.0002(13)
C28 0.0242(15) 0.047(2) 0.0303(16) 0.0064(15) -0.0059(13) -0.0119(14)
C29 0.0388(19) 0.0326(18) 0.0397(19) -0.0032(15) -0.0128(15) -0.0119(15)
C30 0.0319(17) 0.0257(15) 0.0338(17) -0.0046(13) -0.0066(13) -0.0011(13)
C31 0.0190(12) 0.0148(12) 0.0120(11) 0.0009(9) 0.0019(9) -0.0021(9)
C32 0.0234(14) 0.0280(15) 0.0160(13) 0.0004(11) -0.0039(10) -0.0039(11)
C33 0.0204(15) 0.0397(18) 0.0312(16) 0.0047(14) -0.0077(12) -0.0046(13)
C34 0.0218(15) 0.048(2) 0.0385(18) 0.0044(16) -0.0054(13) -0.0113(14)
C35 0.0235(15) 0.0342(17) 0.0368(17) 0.0069(14) 0.0016(13) -0.0113(13)
C36 0.0225(14) 0.0207(14) 0.0328(16) 0.0034(12) -0.0018(12) -0.0062(11)
C37 0.0214(13) 0.0164(12) 0.0172(12) 0.0041(10) -0.0001(10) -0.0036(10)
C38 0.0275(15) 0.0215(14) 0.0197(13) 0.0044(11) 0.0021(11) -0.0013(11)
C39 0.0422(18) 0.0266(15) 0.0204(14) 0.0029(12) 0.0084(13) -0.0027(13)
C40 0.049(2) 0.0329(17) 0.0173(14) 0.0056(12) -0.0027(13) -0.0118(15)
C41 0.0364(17) 0.0301(16) 0.0263(15) 0.0115(13) -0.0107(13) -0.0114(13)
C42 0.0242(14) 0.0235(14) 0.0242(14) 0.0085(11) -0.0032(11) -0.0059(11)
C43 0.0194(13) 0.0192(13) 0.0198(13) 0.0039(10) 0.0036(10) 0.0034(10)
C44 0.0293(15) 0.0185(13) 0.0196(13) 0.0044(11) 0.0042(11) 0.0030(11)
C45 0.0460(19) 0.0225(15) 0.0244(15) 0.0039(12) 0.0115(13) 0.0109(13)
C46 0.0391(19) 0.0367(19) 0.0415(19) 0.0094(15) 0.0179(15) 0.0186(15)
C47 0.0199(16) 0.050(2) 0.054(2) 0.0053(18) 0.0066(15) 0.0081(15)
C48 0.0203(14) 0.0309(16) 0.0354(17) 0.0013(13) 0.0006(12) 0.0014(12)
C49 0.0199(13) 0.0206(13) 0.0136(12) 0.0013(10) 0.0024(10) 0.0008(10)
C50 0.0214(14) 0.0212(13) 0.0198(13) 0.0001(11) 0.0014(11) 0.0010(11)
C51 0.0208(14) 0.0324(16) 0.0308(16) 0.0017(13) 0.0002(12) -0.0032(12)
C52 0.0222(15) 0.0351(17) 0.0332(17) 0.0013(13) 0.0082(12) 0.0059(13)
C53 0.0295(16) 0.0285(16) 0.0319(16) -0.0070(13) 0.0062(13) 0.0063(13)
C54 0.0238(14) 0.0243(14) 0.0246(14) -0.0046(11) 0.0025(11) 0.0012(11)
C55 0.0237(14) 0.0168(12) 0.0174(13) -0.0002(10) -0.0013(10) -0.0030(10)
C56 0.0355(16) 0.0195(13) 0.0171(13) -0.0014(11) 0.0010(12) -0.0021(12)
C57 0.052(2) 0.0279(16) 0.0162(14) -0.0003(12) -0.0033(13) -0.0058(15)
C58 0.052(2) 0.0326(18) 0.0249(17) 0.0049(13) -0.0185(15) -0.0121(15)
C59 0.0292(17) 0.0302(16) 0.0375(19) 0.0061(13) -0.0147(14) -0.0077(13)
C60 0.0242(15) 0.0258(15) 0.0245(15) 0.0014(11) -0.0030(12) -0.0044(11)
P3 0.0148(3) 0.0143(3) 0.0148(3) 0.0009(2) 0.0006(2) -0.0003(2)
C3 0.0208(14) 0.0323(16) 0.0272(15) -0.0038(12) 0.0083(11) 0.0006(12)
P4 0.0161(3) 0.0151(3) 0.0117(3) -0.0006(2) 0.0010(2) -0.0005(2)
C4 0.0204(14) 0.0442(19) 0.0310(16) -0.0015(14) 0.0032(12) 0.0099(13)
C5 0.0245(15) 0.0434(19) 0.0278(16) 0.0029(14) -0.0009(12) 0.0121(14)
C6 0.0241(14) 0.0214(14) 0.0215(13) 0.0029(11) 0.0026(11) 0.0062(11)
C7 0.0235(14) 0.0235(14) 0.0159(13) 0.0038(10) 0.0037(10) 0.0068(11)
C8 0.0196(13) 0.0205(13) 0.0222(13) 0.0013(11) 0.0032(10) -0.0005(10)

loop_
_atom_type_symbol
_atom_type_description
_atom_type_scat_dispersion_real
_atom_type_scat_dispersion_imag
_atom_type_scat_source
C C 0.0181 0.0091 'International Tables Vol C Tables 4.2.6.8 and 6.1.1.4'
H H 0.0000 0.0000 'International Tables Vol C Tables 4.2.6.8 and 6.1.1.4'
N N 0.0311 0.0180 'International Tables Vol C Tables 4.2.6.8 and 6.1.1.4'
P P 0.2955 0.4335 'International Tables Vol C Tables 4.2.6.8 and 6.1.1.4'
S S 0.3331 0.5567 'International Tables Vol C Tables 4.2.6.8 and 6.1.1.4'
Cl Cl 0.3639 0.7018 'International Tables Vol C Tables 4.2.6.8 and 6.1.1.4'
Sn Sn 0.0259 5.4591 'International Tables Vol C Tables 4.2.6.8 and 6.1.1.4'
B B 0.0090 0.0039 'International Tables Vol C Tables 4.2.6.8 and 6.1.1.4'
F F 0.0727 0.0534 'International Tables Vol C Tables 4.2.6.8 and 6.1.1.4'

loop_
_exptl_crystal_face_index_h
_exptl_crystal_face_index_k
_exptl_crystal_face_index_l
_exptl_crystal_face_perp_dist
3 -9 -6 0.1006
-3 1 -12 0.1406
-4 7 -8 0.1431
0 5 11 0.1096
2 0 13 0.0833
4 -7 8 0.1162
2 -9 -6 0.1017
-4 -9 5 0.1383
-7 2 11 0.0899
4 9 -5 0.1535
7 4 -10 0.1473
7 -2 -11 0.1383
-4 8 8 0.1340
11 0 -7 0.1274
10 6 -3 0.1441
-8 5 8 0.1127
-11 0 7 0.1048
12 -3 3 0.0969
8 4 8 0.1108
-10 7 1 0.1389
-12 3 -3 0.1329
-10 -2 -7 0.1418
11 0 6 0.1045

loop_
_geom_angle_atom_site_label_1
_geom_angle_atom_site_label_2
_geom_angle_atom_site_label_3
_geom_angle
_geom_angle_site_symmetry_1
_geom_angle_site_symmetry_3
_geom_angle_publ_flag
Cl1S C1S Cl2S 110.4(4) . . ?
Cl1S C1S H1SA 109.6 . . ?
Cl2S C1S H1SA 109.6 . . ?
Cl1S C1S H1SB 109.6 . . ?
Cl2S C1S H1SB 109.6 . . ?
H1SA C1S H1SB 108.1 . . ?
Cl1L C1L Cl2L 108.2(12) . . ?
Cl1L C1L H1LA 110.1 . . ?
Cl2L C1L H1LA 110.1 . . ?
Cl1L C1L H1LB 110.1 . . ?
Cl2L C1L H1LB 110.1 . . ?
H1LA C1L H1LB 108.4 . . ?
F4 B1 F2 109.0(6) . . ?
F4 B1 F1 111.7(8) . . ?
F2 B1 F1 110.0(9) . . ?
F4 B1 F3 110.5(6) . . ?
F2 B1 F3 107.5(6) . . ?
F1 B1 F3 108.1(9) . . ?
F2A B1A F4A 108.8(7) . . ?
F2A B1A F1A 111.3(10) . . ?
F4A B1A F1A 108.5(10) . . ?
F2A B1A F3A 112.2(7) . . ?
F4A B1A F3A 107.1(7) . . ?
F1A B1A F3A 108.8(10) . . ?
C1 Sn01 C31 133.04(10) . . ?
C1 Sn01 Cl1 112.53(7) . . ?
C31 Sn01 Cl1 114.37(8) . . ?
C1 Sn01 S1 76.96(7) . . ?
C31 Sn01 S1 98.75(7) . . ?
Cl1 Sn01 S1 92.31(3) . . ?
C1 Sn01 S2 101.94(7) . . ?
C31 Sn01 S2 76.35(7) . . ?
Cl1 Sn01 S2 95.07(3) . . ?
S1 Sn01 S2 172.35(2) . . ?
C1 Sn01 P2 34.81(7) . . ?
C31 Sn01 P2 123.09(7) . . ?
Cl1 Sn01 P2 107.73(3) . . ?
S1 Sn01 P2 42.182(19) . . ?
S2 Sn01 P2 136.10(2) . . ?
C1 Sn01 P4 124.55(7) . . ?
C31 Sn01 P4 34.45(7) . . ?
Cl1 Sn01 P4 111.27(3) . . ?
S1 Sn01 P4 132.66(2) . . ?
S2 Sn01 P4 41.962(19) . . ?
P2 Sn01 P4 140.946(19) . . ?
P2 S1 Sn01 79.18(3) . . ?
N1 P1 C1 114.09(12) . . ?
N1 P1 C7 104.53(12) . . ?
C1 P1 C7 111.21(13) . . ?
N1 P1 C13 110.70(12) . . ?
C1 P1 C13 108.29(12) . . ?
C7 P1 C13 107.85(13) . . ?
C2 N1 C6 112.6(2) . . ?
C2 N1 P1 119.26(18) . . ?
C6 N1 P1 122.59(18) . . ?
P1 C1 P2 129.87(15) . . ?
P1 C1 Sn01 129.02(14) . . ?
P2 C1 Sn01 100.88(12) . . ?
C10 C9 C8 119.8(3) . . ?
C10 C9 H9 120.1 . . ?
C8 C9 H9 120.1 . . ?
C11 C10 C9 120.2(3) . . ?
C11 C10 H10 119.9 . . ?
C9 C10 H10 119.9 . . ?
C12 C11 C10 120.4(3) . . ?
C12 C11 H11 119.8 . . ?
C10 C11 H11 119.8 . . ?
C11 C12 C13 120.0(3) . . ?
C11 C12 H12 120.0 . . ?
C13 C12 H12 120.0 . . ?
C8 C13 C12 119.6(3) . . ?
C8 C13 P1 120.4(2) . . ?
C12 C13 P1 120.0(2) . . ?
C7 C14 C15 120.3(3) . . ?
C7 C14 H14 119.8 . . ?
C15 C14 H14 119.8 . . ?
C16 C15 C14 120.0(3) . . ?
C16 C15 H15 120.0 . . ?
C14 C15 H15 120.0 . . ?
C15 C16 C17 120.0(3) . . ?
C15 C16 H16 120.0 . . ?
C17 C16 H16 120.0 . . ?
C16 C17 C18 120.4(4) . . ?
C16 C17 H17 119.8 . . ?
C18 C17 H17 119.8 . . ?
C7 C18 C17 119.8(4) . . ?
C7 C18 H18 120.1 . . ?
C17 C18 H18 120.1 . . ?
C24 C19 C20 119.4(3) . . ?
C24 C19 P2 116.7(2) . . ?
C20 C19 P2 123.8(2) . . ?
C21 C20 C19 119.8(3) . . ?
C21 C20 H20 120.1 . . ?
C19 C20 H20 120.1 . . ?
C22 C21 C20 120.5(3) . . ?
C22 C21 H21 119.7 . . ?
C20 C21 H21 119.7 . . ?
C21 C22 C23 120.0(3) . . ?
C21 C22 H22 120.0 . . ?
C23 C22 H22 120.0 . . ?
C24 C23 C22 120.1(4) . . ?
C24 C23 H23 120.0 . . ?
C22 C23 H23 120.0 . . ?
P4 S2 Sn01 79.07(3) . . ?
C1 P2 C19 116.26(13) . . ?
C1 P2 C25 114.87(13) . . ?
C19 P2 C25 107.08(14) . . ?
C1 P2 S1 102.91(9) . . ?
C19 P2 S1 107.47(10) . . ?
C25 P2 S1 107.66(10) . . ?
C1 P2 Sn01 44.31(8) . . ?
C19 P2 Sn01 128.70(10) . . ?
C25 P2 Sn01 124.21(9) . . ?
S1 P2 Sn01 58.64(2) . . ?
C32 N2 C36 112.9(2) . . ?
C32 N2 P3 122.84(19) . . ?
C36 N2 P3 119.27(19) . . ?
N1 C2 C3 111.0(2) . . ?
N1 C2 H2A 109.4 . . ?
C3 C2 H2A 109.4 . . ?
N1 C2 H2B 109.4 . . ?
C3 C2 H2B 109.4 . . ?
H2A C2 H2B 108.0 . . ?
C23 C24 C19 120.1(3) . . ?
C23 C24 H24 119.9 . . ?
C19 C24 H24 119.9 . . ?
C26 C25 C30 119.8(3) . . ?
C26 C25 P2 120.3(2) . . ?
C30 C25 P2 119.7(2) . . ?
C25 C26 C27 120.2(3) . . ?
C25 C26 H26 119.9 . . ?
C27 C26 H26 119.9 . . ?
C28 C27 C26 120.1(3) . . ?
C28 C27 H27 119.9 . . ?
C26 C27 H27 119.9 . . ?
C27 C28 C29 119.9(3) . . ?
C27 C28 H28 120.1 . . ?
C29 C28 H28 120.1 . . ?
C30 C29 C28 120.3(3) . . ?
C30 C29 H29 119.9 . . ?
C28 C29 H29 119.9 . . ?
C29 C30 C25 119.7(3) . . ?
C29 C30 H30 120.1 . . ?
C25 C30 H30 120.1 . . ?
P3 C31 P4 130.23(15) . . ?
P3 C31 Sn01 127.43(14) . . ?
P4 C31 Sn01 101.56(12) . . ?
N2 C32 C33 109.9(2) . . ?
N2 C32 H32A 109.7 . . ?
C33 C32 H32A 109.7 . . ?
N2 C32 H32B 109.7 . . ?
C33 C32 H32B 109.7 . . ?
H32A C32 H32B 108.2 . . ?
C34 C33 C32 111.4(3) . . ?
C34 C33 H33A 109.3 . . ?
C32 C33 H33A 109.3 . . ?
C34 C33 H33B 109.3 . . ?
C32 C33 H33B 109.3 . . ?
H33A C33 H33B 108.0 . . ?
C35 C34 C33 110.1(3) . . ?
C35 C34 H34A 109.6 . . ?
C33 C34 H34A 109.6 . . ?
C35 C34 H34B 109.6 . . ?
C33 C34 H34B 109.6 . . ?
H34A C34 H34B 108.1 . . ?
C36 C35 C34 110.4(3) . . ?
C36 C35 H35A 109.6 . . ?
C34 C35 H35A 109.6 . . ?
C36 C35 H35B 109.6 . . ?
C34 C35 H35B 109.6 . . ?
H35A C35 H35B 108.1 . . ?
N2 C36 C35 110.0(2) . . ?
N2 C36 H36A 109.7 . . ?
C35 C36 H36A 109.7 . . ?
N2 C36 H36B 109.7 . . ?
C35 C36 H36B 109.7 . . ?
H36A C36 H36B 108.2 . . ?
C38 C37 C42 119.3(3) . . ?
C38 C37 P3 118.4(2) . . ?
C42 C37 P3 122.0(2) . . ?
C39 C38 C37 120.4(3) . . ?
C39 C38 H38 119.8 . . ?
C37 C38 H38 119.8 . . ?
C38 C39 C40 119.7(3) . . ?
C38 C39 H39 120.1 . . ?
C40 C39 H39 120.1 . . ?
C41 C40 C39 120.2(3) . . ?
C41 C40 H40 119.9 . . ?
C39 C40 H40 119.9 . . ?
C40 C41 C42 120.8(3) . . ?
C40 C41 H41 119.6 . . ?
C42 C41 H41 119.6 . . ?
C41 C42 C37 119.5(3) . . ?
C41 C42 H42 120.2 . . ?
C37 C42 H42 120.2 . . ?
C44 C43 C48 119.3(3) . . ?
C44 C43 P3 121.6(2) . . ?
C48 C43 P3 119.0(2) . . ?
C43 C44 C45 120.4(3) . . ?
C43 C44 H44 119.8 . . ?
C45 C44 H44 119.8 . . ?
C46 C45 C44 119.7(3) . . ?
C46 C45 H45 120.1 . . ?
C44 C45 H45 120.1 . . ?
C47 C46 C45 120.4(3) . . ?
C47 C46 H46 119.8 . . ?
C45 C46 H46 119.8 . . ?
C46 C47 C48 120.7(3) . . ?
C46 C47 H47 119.6 . . ?
C48 C47 H47 119.6 . . ?
C47 C48 C43 119.6(3) . . ?
C47 C48 H48 120.2 . . ?
C43 C48 H48 120.2 . . ?
C50 C49 C54 119.2(3) . . ?
C50 C49 P4 119.8(2) . . ?
C54 C49 P4 120.8(2) . . ?
C51 C50 C49 120.6(3) . . ?
C51 C50 H50 119.7 . . ?
C49 C50 H50 119.7 . . ?
C50 C51 C52 119.9(3) . . ?
C50 C51 H51 120.0 . . ?
C52 C51 H51 120.0 . . ?
C51 C52 C53 120.0(3) . . ?
C51 C52 H52 120.0 . . ?
C53 C52 H52 120.0 . . ?
C52 C53 C54 120.2(3) . . ?
C52 C53 H53 119.9 . . ?
C54 C53 H53 119.9 . . ?
C53 C54 C49 120.1(3) . . ?
C53 C54 H54 120.0 . . ?
C49 C54 H54 120.0 . . ?
C56 C55 C60 119.3(3) . . ?
C56 C55 P4 123.5(2) . . ?
C60 C55 P4 117.2(2) . . ?
C55 C56 C57 120.0(3) . . ?
C55 C56 H56 120.0 . . ?
C57 C56 H56 120.0 . . ?
C58 C57 C56 120.0(3) . . ?
C58 C57 H57 120.0 . . ?
C56 C57 H57 120.0 . . ?
C57 C58 C59 120.5(3) . . ?
C57 C58 H58 119.7 . . ?
C59 C58 H58 119.7 . . ?
C58 C59 C60 120.1(3) . . ?
C58 C59 H59 119.9 . . ?
C60 C59 H59 119.9 . . ?
C59 C60 C55 120.0(3) . . ?
C59 C60 H60 120.0 . . ?
C55 C60 H60 120.0 . . ?
N2 P3 C31 115.40(12) . . ?
N2 P3 C37 103.46(12) . . ?
C31 P3 C37 109.90(12) . . ?
N2 P3 C43 110.78(13) . . ?
C31 P3 C43 107.17(13) . . ?
C37 P3 C43 110.08(13) . . ?
C4 C3 C2 111.9(3) . . ?
C4 C3 H3A 109.2 . . ?
C2 C3 H3A 109.2 . . ?
C4 C3 H3B 109.2 . . ?
C2 C3 H3B 109.2 . . ?
H3A C3 H3B 107.9 . . ?
C31 P4 C49 113.70(13) . . ?
C31 P4 C55 115.79(13) . . ?
C49 P4 C55 107.02(13) . . ?
C31 P4 S2 102.85(9) . . ?
C49 P4 S2 109.07(9) . . ?
C55 P4 S2 108.11(9) . . ?
C31 P4 Sn01 43.99(8) . . ?
C49 P4 Sn01 123.11(9) . . ?
C55 P4 Sn01 129.85(10) . . ?
S2 P4 Sn01 58.96(2) . . ?
C3 C4 C5 110.7(3) . . ?
C3 C4 H4A 109.5 . . ?
C5 C4 H4A 109.5 . . ?
C3 C4 H4B 109.5 . . ?
C5 C4 H4B 109.5 . . ?
H4A C4 H4B 108.1 . . ?
C4 C5 C6 110.1(3) . . ?
C4 C5 H5A 109.6 . . ?
C6 C5 H5A 109.6 . . ?
C4 C5 H5B 109.6 . . ?
C6 C5 H5B 109.6 . . ?
H5A C5 H5B 108.2 . . ?
N1 C6 C5 108.6(2) . . ?
N1 C6 H6A 110.0 . . ?
C5 C6 H6A 110.0 . . ?
N1 C6 H6B 110.0 . . ?
C5 C6 H6B 110.0 . . ?
H6A C6 H6B 108.3 . . ?
C14 C7 C18 119.4(3) . . ?
C14 C7 P1 120.0(2) . . ?
C18 C7 P1 120.5(2) . . ?
C9 C8 C13 120.1(3) . . ?
C9 C8 H8 120.0 . . ?
C13 C8 H8 120.0 . . ?

loop_
_geom_bond_atom_site_label_1
_geom_bond_atom_site_label_2
_geom_bond_distance
_geom_bond_site_symmetry_2
_geom_bond_publ_flag
C1S Cl1S 1.754(8) . ?
C1S Cl2S 1.812(8) . ?
C1S H1SA 0.9900 . ?
C1S H1SB 0.9900 . ?
C1L Cl1L 1.75(2) . ?
C1L Cl2L 1.79(2) . ?
C1L H1LA 0.9900 . ?
C1L H1LB 0.9900 . ?
B1 F4 1.375(8) . ?
B1 F2 1.384(7) . ?
B1 F1 1.391(8) . ?
B1 F3 1.392(8) . ?
B1A F2A 1.374(8) . ?
B1A F4A 1.378(8) . ?
B1A F1A 1.387(8) . ?
B1A F3A 1.390(8) . ?
Sn01 C1 2.116(2) . ?
Sn01 C31 2.117(2) . ?
Sn01 Cl1 2.2964(11) . ?
Sn01 S1 2.5866(7) . ?
Sn01 S2 2.6063(6) . ?
Sn01 P2 2.9753(7) . ?
Sn01 P4 2.9866(6) . ?
S1 P2 2.0341(9) . ?
P1 N1 1.666(2) . ?
P1 C1 1.710(3) . ?
P1 C7 1.805(3) . ?
P1 C13 1.808(3) . ?
N1 C2 1.476(3) . ?
N1 C6 1.479(3) . ?
C1 P2 1.729(3) . ?
C9 C10 1.392(4) . ?
C9 C8 1.395(4) . ?
C9 H9 0.9500 . ?
C10 C11 1.392(5) . ?
C10 H10 0.9500 . ?
C11 C12 1.381(4) . ?
C11 H11 0.9500 . ?
C12 C13 1.406(4) . ?
C12 H12 0.9500 . ?
C13 C8 1.396(4) . ?
C14 C7 1.387(4) . ?
C14 C15 1.398(4) . ?
C14 H14 0.9500 . ?
C15 C16 1.376(6) . ?
C15 H15 0.9500 . ?
C16 C17 1.384(6) . ?
C16 H16 0.9500 . ?
C17 C18 1.396(5) . ?
C17 H17 0.9500 . ?
C18 C7 1.392(5) . ?
C18 H18 0.9500 . ?
C19 C24 1.392(5) . ?
C19 C20 1.393(4) . ?
C19 P2 1.807(3) . ?
C20 C21 1.386(5) . ?
C20 H20 0.9500 . ?
C21 C22 1.368(6) . ?
C21 H21 0.9500 . ?
C22 C23 1.391(6) . ?
C22 H22 0.9500 . ?
C23 C24 1.378(5) . ?
C23 H23 0.9500 . ?
S2 P4 2.0338(9) . ?
P2 C25 1.818(3) . ?
N2 C32 1.473(3) . ?
N2 C36 1.484(4) . ?
N2 P3 1.660(2) . ?
C2 C3 1.528(4) . ?
C2 H2A 0.9900 . ?
C2 H2B 0.9900 . ?
C24 H24 0.9500 . ?
C25 C26 1.384(4) . ?
C25 C30 1.398(4) . ?
C26 C27 1.390(4) . ?
C26 H26 0.9500 . ?
C27 C28 1.384(5) . ?
C27 H27 0.9500 . ?
C28 C29 1.389(5) . ?
C28 H28 0.9500 . ?
C29 C30 1.386(5) . ?
C29 H29 0.9500 . ?
C30 H30 0.9500 . ?
C31 P3 1.708(3) . ?
C31 P4 1.725(3) . ?
C32 C33 1.529(4) . ?
C32 H32A 0.9900 . ?
C32 H32B 0.9900 . ?
C33 C34 1.527(5) . ?
C33 H33A 0.9900 . ?
C33 H33B 0.9900 . ?
C34 C35 1.524(5) . ?
C34 H34A 0.9900 . ?
C34 H34B 0.9900 . ?
C35 C36 1.522(4) . ?
C35 H35A 0.9900 . ?
C35 H35B 0.9900 . ?
C36 H36A 0.9900 . ?
C36 H36B 0.9900 . ?
C37 C38 1.399(4) . ?
C37 C42 1.401(4) . ?
C37 P3 1.806(3) . ?
C38 C39 1.387(4) . ?
C38 H38 0.9500 . ?
C39 C40 1.390(5) . ?
C39 H39 0.9500 . ?
C40 C41 1.380(5) . ?
C40 H40 0.9500 . ?
C41 C42 1.389(4) . ?
C41 H41 0.9500 . ?
C42 H42 0.9500 . ?
C43 C44 1.393(4) . ?
C43 C48 1.396(4) . ?
C43 P3 1.812(3) . ?
C44 C45 1.396(4) . ?
C44 H44 0.9500 . ?
C45 C46 1.378(5) . ?
C45 H45 0.9500 . ?
C46 C47 1.374(6) . ?
C46 H46 0.9500 . ?
C47 C48 1.391(5) . ?
C47 H47 0.9500 . ?
C48 H48 0.9500 . ?
C49 C50 1.393(4) . ?
C49 C54 1.395(4) . ?
C49 P4 1.813(3) . ?
C50 C51 1.386(4) . ?
C50 H50 0.9500 . ?
C51 C52 1.387(5) . ?
C51 H51 0.9500 . ?
C52 C53 1.388(5) . ?
C52 H52 0.9500 . ?
C53 C54 1.388(4) . ?
C53 H53 0.9500 . ?
C54 H54 0.9500 . ?
C55 C56 1.392(4) . ?
C55 C60 1.401(4) . ?
C55 P4 1.813(3) . ?
C56 C57 1.394(4) . ?
C56 H56 0.9500 . ?
C57 C58 1.376(6) . ?
C57 H57 0.9500 . ?
C58 C59 1.381(6) . ?
C58 H58 0.9500 . ?
C59 C60 1.385(4) . ?
C59 H59 0.9500 . ?
C60 H60 0.9500 . ?
C3 C4 1.517(5) . ?
C3 H3A 0.9900 . ?
C3 H3B 0.9900 . ?
C4 C5 1.524(4) . ?
C4 H4A 0.9900 . ?
C4 H4B 0.9900 . ?
C5 C6 1.527(4) . ?
C5 H5A 0.9900 . ?
C5 H5B 0.9900 . ?
C6 H6A 0.9900 . ?
C6 H6B 0.9900 . ?
C8 H8 0.9500 . ?

loop_
_geom_torsion_atom_site_label_1
_geom_torsion_atom_site_label_2
_geom_torsion_atom_site_label_3
_geom_torsion_atom_site_label_4
_geom_torsion
_geom_torsion_site_symmetry_1
_geom_torsion_site_symmetry_2
_geom_torsion_site_symmetry_3
_geom_torsion_site_symmetry_4
_geom_torsion_publ_flag
C1 P1 N1 C2 -49.5(2) . . . . ?
C7 P1 N1 C2 -171.2(2) . . . . ?
C13 P1 N1 C2 72.9(2) . . . . ?
C1 P1 N1 C6 158.6(2) . . . . ?
C7 P1 N1 C6 36.9(2) . . . . ?
C13 P1 N1 C6 -79.0(2) . . . . ?
N1 P1 C1 P2 -95.4(2) . . . . ?
C7 P1 C1 P2 22.5(2) . . . . ?
C13 P1 C1 P2 140.85(19) . . . . ?
N1 P1 C1 Sn01 91.08(19) . . . . ?
C7 P1 C1 Sn01 -151.00(17) . . . . ?
C13 P1 C1 Sn01 -32.7(2) . . . . ?
C8 C9 C10 C11 0.1(5) . . . . ?
C9 C10 C11 C12 0.5(5) . . . . ?
C10 C11 C12 C13 -0.2(5) . . . . ?
C11 C12 C13 C8 -0.5(4) . . . . ?
C11 C12 C13 P1 -179.9(2) . . . . ?
N1 P1 C13 C8 10.8(3) . . . . ?
C1 P1 C13 C8 136.6(2) . . . . ?
C7 P1 C13 C8 -103.0(2) . . . . ?
N1 P1 C13 C12 -169.9(2) . . . . ?
C1 P1 C13 C12 -44.1(3) . . . . ?
C7 P1 C13 C12 76.3(2) . . . . ?
C7 C14 C15 C16 1.0(5) . . . . ?
C14 C15 C16 C17 1.6(5) . . . . ?
C15 C16 C17 C18 -2.3(6) . . . . ?
C16 C17 C18 C7 0.4(7) . . . . ?
C24 C19 C20 C21 0.4(5) . . . . ?
P2 C19 C20 C21 178.8(2) . . . . ?
C19 C20 C21 C22 -2.1(5) . . . . ?
C20 C21 C22 C23 1.9(6) . . . . ?
C21 C22 C23 C24 -0.1(7) . . . . ?
P1 C1 P2 C19 -55.4(2) . . . . ?
Sn01 C1 P2 C19 119.51(13) . . . . ?
P1 C1 P2 C25 70.8(2) . . . . ?
Sn01 C1 P2 C25 -114.35(13) . . . . ?
P1 C1 P2 S1 -172.53(17) . . . . ?
Sn01 C1 P2 S1 2.35(11) . . . . ?
P1 C1 P2 Sn01 -174.9(3) . . . . ?
C24 C19 P2 C1 -63.3(3) . . . . ?
C20 C19 P2 C1 118.3(3) . . . . ?
C24 C19 P2 C25 166.8(3) . . . . ?
C20 C19 P2 C25 -11.7(3) . . . . ?
C24 C19 P2 S1 51.3(3) . . . . ?
C20 C19 P2 S1 -127.1(2) . . . . ?
C24 C19 P2 Sn01 -12.1(3) . . . . ?
C20 C19 P2 Sn01 169.4(2) . . . . ?
C6 N1 C2 C3 -56.9(3) . . . . ?
P1 N1 C2 C3 148.6(2) . . . . ?
C22 C23 C24 C19 -1.5(7) . . . . ?
C20 C19 C24 C23 1.4(6) . . . . ?
P2 C19 C24 C23 -177.1(3) . . . . ?
C1 P2 C25 C26 -2.4(3) . . . . ?
C19 P2 C25 C26 128.3(2) . . . . ?
S1 P2 C25 C26 -116.4(2) . . . . ?
Sn01 P2 C25 C26 -52.8(3) . . . . ?
C1 P2 C25 C30 172.3(2) . . . . ?
C19 P2 C25 C30 -56.9(3) . . . . ?
S1 P2 C25 C30 58.4(3) . . . . ?
Sn01 P2 C25 C30 122.0(2) . . . . ?
C30 C25 C26 C27 0.6(4) . . . . ?
P2 C25 C26 C27 175.4(2) . . . . ?
C25 C26 C27 C28 -1.0(5) . . . . ?
C26 C27 C28 C29 0.6(5) . . . . ?
C27 C28 C29 C30 0.2(5) . . . . ?
C28 C29 C30 C25 -0.5(5) . . . . ?
C26 C25 C30 C29 0.2(5) . . . . ?
P2 C25 C30 C29 -174.6(3) . . . . ?
C36 N2 C32 C33 -57.7(3) . . . . ?
P3 N2 C32 C33 147.5(2) . . . . ?
N2 C32 C33 C34 55.2(3) . . . . ?
C32 C33 C34 C35 -54.9(4) . . . . ?
C33 C34 C35 C36 55.7(4) . . . . ?
C32 N2 C36 C35 59.1(3) . . . . ?
P3 N2 C36 C35 -145.1(2) . . . . ?
C34 C35 C36 N2 -57.2(4) . . . . ?
C42 C37 C38 C39 -1.5(4) . . . . ?
P3 C37 C38 C39 171.9(2) . . . . ?
C37 C38 C39 C40 0.2(5) . . . . ?
C38 C39 C40 C41 1.1(5) . . . . ?
C39 C40 C41 C42 -1.1(5) . . . . ?
C40 C41 C42 C37 -0.2(5) . . . . ?
C38 C37 C42 C41 1.4(4) . . . . ?
P3 C37 C42 C41 -171.7(2) . . . . ?
C48 C43 C44 C45 0.8(4) . . . . ?
P3 C43 C44 C45 -173.9(2) . . . . ?
C43 C44 C45 C46 -0.5(4) . . . . ?
C44 C45 C46 C47 -0.4(5) . . . . ?
C45 C46 C47 C48 1.1(6) . . . . ?
C46 C47 C48 C43 -0.9(5) . . . . ?
C44 C43 C48 C47 -0.1(5) . . . . ?
P3 C43 C48 C47 174.8(3) . . . . ?
C54 C49 C50 C51 0.9(4) . . . . ?
P4 C49 C50 C51 177.0(2) . . . . ?
C49 C50 C51 C52 -1.0(5) . . . . ?
C50 C51 C52 C53 0.2(5) . . . . ?
C51 C52 C53 C54 0.6(5) . . . . ?
C52 C53 C54 C49 -0.7(5) . . . . ?
C50 C49 C54 C53 -0.1(4) . . . . ?
P4 C49 C54 C53 -176.2(2) . . . . ?
C60 C55 C56 C57 -0.6(4) . . . . ?
P4 C55 C56 C57 179.1(2) . . . . ?
C55 C56 C57 C58 0.6(5) . . . . ?
C56 C57 C58 C59 -0.1(5) . . . . ?
C57 C58 C59 C60 -0.4(5) . . . . ?
C58 C59 C60 C55 0.4(5) . . . . ?
C56 C55 C60 C59 0.1(4) . . . . ?
P4 C55 C60 C59 -179.6(2) . . . . ?
C32 N2 P3 C31 -34.4(3) . . . . ?
C36 N2 P3 C31 172.4(2) . . . . ?
C32 N2 P3 C37 -154.5(2) . . . . ?
C36 N2 P3 C37 52.3(2) . . . . ?
C32 N2 P3 C43 87.6(2) . . . . ?
C36 N2 P3 C43 -65.6(2) . . . . ?
P4 C31 P3 N2 -103.3(2) . . . . ?
Sn01 C31 P3 N2 88.79(19) . . . . ?
P4 C31 P3 C37 13.2(2) . . . . ?
Sn01 C31 P3 C37 -154.72(16) . . . . ?
P4 C31 P3 C43 132.8(2) . . . . ?
Sn01 C31 P3 C43 -35.1(2) . . . . ?
C38 C37 P3 N2 46.0(2) . . . . ?
C42 C37 P3 N2 -140.8(2) . . . . ?
C38 C37 P3 C31 -77.7(2) . . . . ?
C42 C37 P3 C31 95.5(3) . . . . ?
C38 C37 P3 C43 164.5(2) . . . . ?
C42 C37 P3 C43 -22.3(3) . . . . ?
C44 C43 P3 N2 0.3(3) . . . . ?
C48 C43 P3 N2 -174.4(2) . . . . ?
C44 C43 P3 C31 127.0(2) . . . . ?
C48 C43 P3 C31 -47.7(3) . . . . ?
C44 C43 P3 C37 -113.5(2) . . . . ?
C48 C43 P3 C37 71.8(3) . . . . ?
N1 C2 C3 C4 51.8(3) . . . . ?
P3 C31 P4 C49 75.9(2) . . . . ?
Sn01 C31 P4 C49 -113.83(13) . . . . ?
P3 C31 P4 C55 -48.6(2) . . . . ?
Sn01 C31 P4 C55 121.61(13) . . . . ?
P3 C31 P4 S2 -166.26(17) . . . . ?
Sn01 C31 P4 S2 3.95(11) . . . . ?
P3 C31 P4 Sn01 -170.2(3) . . . . ?
C50 C49 P4 C31 -6.5(3) . . . . ?
C54 C49 P4 C31 169.6(2) . . . . ?
C50 C49 P4 C55 122.7(2) . . . . ?
C54 C49 P4 C55 -61.2(3) . . . . ?
C50 C49 P4 S2 -120.6(2) . . . . ?
C54 C49 P4 S2 55.5(2) . . . . ?
C50 C49 P4 Sn01 -55.8(2) . . . . ?
C54 C49 P4 Sn01 120.3(2) . . . . ?
C56 C55 P4 C31 118.8(2) . . . . ?
C60 C55 P4 C31 -61.5(3) . . . . ?
C56 C55 P4 C49 -9.1(3) . . . . ?
C60 C55 P4 C49 170.6(2) . . . . ?
C56 C55 P4 S2 -126.5(2) . . . . ?
C60 C55 P4 S2 53.2(2) . . . . ?
C56 C55 P4 Sn01 169.23(19) . . . . ?
C60 C55 P4 Sn01 -11.1(3) . . . . ?
C2 C3 C4 C5 -52.3(4) . . . . ?
C3 C4 C5 C6 56.5(4) . . . . ?
C2 N1 C6 C5 60.8(3) . . . . ?
P1 N1 C6 C5 -145.6(2) . . . . ?
C4 C5 C6 N1 -59.9(3) . . . . ?
C15 C14 C7 C18 -2.9(5) . . . . ?
C15 C14 C7 P1 172.9(2) . . . . ?
C17 C18 C7 C14 2.2(6) . . . . ?
C17 C18 C7 P1 -173.7(3) . . . . ?
N1 P1 C7 C14 56.0(3) . . . . ?
C1 P1 C7 C14 -67.6(3) . . . . ?
C13 P1 C7 C14 173.8(2) . . . . ?
N1 P1 C7 C18 -128.2(3) . . . . ?
C1 P1 C7 C18 108.2(3) . . . . ?
C13 P1 C7 C18 -10.4(3) . . . . ?
C10 C9 C8 C13 -0.9(4) . . . . ?
C12 C13 C8 C9 1.1(4) . . . . ?
P1 C13 C8 C9 -179.6(2) . . . . ?

loop_
_exptl_oxdiff_crystal_face_indexfrac_h
_exptl_oxdiff_crystal_face_indexfrac_k
_exptl_oxdiff_crystal_face_indexfrac_l
_exptl_oxdiff_crystal_face_x
_exptl_oxdiff_crystal_face_y
_exptl_oxdiff_crystal_face_z
2.5766 -8.7218 -6.2691 0.0012 -0.0004 1.0000
-2.5364 1.4941 -12.3934 0.5800 0.7563 0.3026
-4.2195 7.4590 -7.5978 0.5573 0.7281 -0.3991
-0.4589 5.3220 10.9825 -0.3091 -0.4016 -0.8621
2.0027 -0.0879 12.6445 -0.5475 -0.7136 -0.4371
4.2166 -7.4403 7.6280 -0.5580 -0.7290 0.3964
2.0817 -9.0795 -5.5934 0.0147 -0.0723 0.9973
-4.4090 -8.9273 4.5723 0.1581 -0.8463 0.5086
-6.6389 2.0522 10.8877 0.1339 -0.7244 -0.6763
4.4221 8.9160 -4.5956 -0.1583 0.8475 -0.5066
6.9653 3.7961 -9.8862 -0.1804 0.9712 0.1558
6.5508 -2.3753 -10.8338 -0.1297 0.7023 0.6999
-3.7354 7.6339 7.7999 0.0318 -0.1776 -0.9836
11.0832 -0.3267 -6.7833 -0.5820 0.6814 0.4437
10.0779 6.0186 -2.7336 -0.6292 0.7353 -0.2520
-8.4264 4.9281 7.7020 0.3685 -0.4324 -0.8230
-11.1673 -0.0077 6.6516 0.5918 -0.6928 -0.4121
11.5395 -3.3379 3.4175 -0.9447 -0.0746 0.3193
8.1576 4.1669 8.1921 -0.8421 -0.0674 -0.5350
-9.7407 6.6571 0.5133 0.6949 0.0544 -0.7170
-11.5295 3.4054 -3.3523 0.9420 0.0744 -0.3272
-9.9433 -2.1380 -7.3825 0.9479 0.0755 0.3093
11.1742 -0.1968 5.9957 -0.9959 -0.0791 -0.0446
